data_1510132
loop_
_publ_author_name
'Mosel, B.D.'
'Muellmann, R.'
'Kotzyba, G.'
'Hoffmann, R.'
'Poettgen, R.'

_publ_section_title
;
 A five-fold superstructure of the K Hg2-type, realized for the new
 stannide Eu Au Sn
;
_journal_name_full 'Chemistry - A European Journal'
_journal_page_first 1852
_journal_page_last 1859
_journal_paper_doi 10.1002/chem.19970031118
_journal_volume 3
_journal_year 1997
_chemical_formula_sum 'Au Eu Sn'
_chemical_name_systematic 'Eu Au Sn'
_space_group_IT_number 44
_symmetry_space_group_name_Hall 'I 2 -2'
_symmetry_space_group_name_H-M 'I m m 2'
_cell_angle_alpha 90
_cell_angle_beta 90
_cell_angle_gamma 90
_cell_formula_units_Z 20
_cell_length_a 4.791
_cell_length_b 38.336
_cell_length_c 8.201
_cell_volume 1506.259
_citation_journal_id_ASTM CEUJED
_cod_data_source_file gold_189.cif
_cod_data_source_block Au1Eu1Sn1
_cod_original_formula_sum 'Au1 Eu1 Sn1'
_cod_database_code 1510132

loop_
_symmetry_equiv_pos_as_xyz
x,y,z
-x,-y,z
-x,y,z
x,-y,z
x+1/2,y+1/2,z+1/2
-x+1/2,-y+1/2,z+1/2
-x+1/2,y+1/2,z+1/2
x+1/2,-y+1/2,z+1/2

loop_
_atom_site_label
_atom_site_type_symbol
_atom_site_fract_x
_atom_site_fract_y
_atom_site_fract_z
_atom_site_occupancy
_atom_site_U_iso_or_equiv
Sn4 Sn 0 0.86033 0.5839 1 0.0
Au3 Au 0 0.54372 0.583 1 0.0
Sn2 Sn 0.5 0.53914 0.4127 1 0.0
Sn1 Sn 0.5 0.94022 0.4118 1 0.0
Eu4 Eu 0 0 0.291 1 0.0
Eu5 Eu 0 0.80039 0.2872 1 0.0
Au4 Au 0.5 0.85942 0.4128 1 0.0
Au5 Au 0.5 0.6561 0.4119 1 0.0
Eu1 Eu 0.5 0 0.7063 1 0.0
Eu3 Eu 0.5 0.6009 0.7097 1 0.0
Sn3 Sn 0 0.73903 0.5811 1 0.0
Au1 Au 0.5 0.74332 0.4113 1 0.0
Eu2 Eu 0.5 0.80002 0.7069 1 0.0
Sn5 Sn 0 0.66074 0.5822 1 0.0
Eu6 Eu 0 0.59868 0.2856 1 0.0
Au2 Au 0 0.93965 0.5825 1 0.0
